data_7217792
loop_
_publ_author_name
'Zhao, Rongqing'
'Zhou, Jian'
'Liu, Xing'
'Zhang, Li'
'Tang, Qiuling'
'Tan, XiaoFeng'

_publ_section_title
;
 Solvothermal syntheses of lanthanide thiogermanates displaying three new
 structural moieties
;
_journal_name_full 'RSC Advances'
_journal_paper_doi 10.1039/C4RA07812H
_journal_year 2014
_chemical_formula_moiety 'C12 H39 Dy N9, 0.5(Ge2 S6), Cl'
_chemical_formula_sum 'C12 H39 Cl Dy Ge N9 S3'
_chemical_formula_weight 676.29
_chemical_name_systematic
; 
 ? 
;
_space_group_IT_number 14
_symmetry_cell_setting monoclinic
_symmetry_space_group_name_Hall '-P 2yn'
_symmetry_space_group_name_H-M 'P 1 21/n 1'
_atom_sites_solution_hydrogens geom
_atom_sites_solution_primary direct
_atom_sites_solution_secondary difmap
_audit_creation_method SHELXL-97
_cell_angle_alpha 90.00
_cell_angle_beta 96.178(2)
_cell_angle_gamma 90.00
_cell_formula_units_Z 4
_cell_length_a 11.5035(11)
_cell_length_b 14.6453(14)
_cell_length_c 14.3396(13)
_cell_measurement_temperature 296(2)
_cell_volume 2401.8(4)
_computing_structure_refinement 'SHELXL-97 (Sheldrick, 1997)'
_computing_structure_solution 'SHELXS-97 (Sheldrick, 1990)'
_diffrn_ambient_temperature 296(2)
_diffrn_detector_area_resol_mean 7.31
_diffrn_measured_fraction_theta_full 0.989
_diffrn_measured_fraction_theta_max 0.989
_diffrn_measurement_device_type 'Rigaku Mercury'
_diffrn_measurement_method \w
_diffrn_radiation_monochromator graphite
_diffrn_radiation_source 'fine-focus sealed tube'
_diffrn_radiation_type MoK\a
_diffrn_radiation_wavelength 0.71073
_diffrn_reflns_av_R_equivalents 0.0403
_diffrn_reflns_av_sigmaI/netI 0.0395
_diffrn_reflns_limit_h_max 13
_diffrn_reflns_limit_h_min -13
_diffrn_reflns_limit_k_max 16
_diffrn_reflns_limit_k_min -17
_diffrn_reflns_limit_l_max 17
_diffrn_reflns_limit_l_min -15
_diffrn_reflns_number 16686
_diffrn_reflns_theta_full 25.10
_diffrn_reflns_theta_max 25.10
_diffrn_reflns_theta_min 1.99
_exptl_absorpt_coefficient_mu 4.729
_exptl_absorpt_correction_T_max 0.4048
_exptl_absorpt_correction_T_min 0.2759
_exptl_absorpt_correction_type multi-scan
_exptl_absorpt_process_details 'Jacobson, R. (1998) Private communication'
_exptl_crystal_colour 'light yellow'
_exptl_crystal_density_diffrn 1.870
_exptl_crystal_density_method 'not measured'
_exptl_crystal_description block
_exptl_crystal_F_000 1348
_exptl_crystal_size_max 0.11
_exptl_crystal_size_mid 0.09
_exptl_crystal_size_min 0.07
_refine_diff_density_max 4.950
_refine_diff_density_min -2.908
_refine_diff_density_rms 0.328
_refine_ls_extinction_method none
_refine_ls_goodness_of_fit_ref 1.076
_refine_ls_hydrogen_treatment mixed
_refine_ls_matrix_type full
_refine_ls_number_parameters 244
_refine_ls_number_reflns 4237
_refine_ls_number_restraints 0
_refine_ls_restrained_S_all 1.076
_refine_ls_R_factor_all 0.0615
_refine_ls_R_factor_gt 0.0573
_refine_ls_shift/su_max 0.000
_refine_ls_shift/su_mean 0.000
_refine_ls_structure_factor_coef Fsqd
_refine_ls_weighting_details 'calc w=1/[\s^2^(Fo^2^)+(0.1281P)^2^+0.0000P] where P=(Fo^2^+2Fc^2^)/3'
_refine_ls_weighting_scheme calc
_refine_ls_wR_factor_gt 0.1476
_refine_ls_wR_factor_ref 0.1568
_reflns_number_gt 3810
_reflns_number_total 4237
_reflns_threshold_expression >2sigma(I)
_cod_data_source_file c4ra07812h2.cif
_cod_data_source_block Id
_cod_original_sg_symbol_Hall '-P 2yn '
_cod_original_sg_symbol_H-M 'P 21/n'
_cod_database_code 7217792

loop_
_symmetry_equiv_pos_as_xyz
'x, y, z'
'-x+1/2, y+1/2, -z+1/2'
'-x, -y, -z'
'x-1/2, -y-1/2, z-1/2'

loop_
_atom_site_label
_atom_site_type_symbol
_atom_site_fract_x
_atom_site_fract_y
_atom_site_fract_z
_atom_site_U_iso_or_equiv
_atom_site_adp_type
_atom_site_occupancy
_atom_site_symmetry_multiplicity
_atom_site_calc_flag
_atom_site_refinement_flags
Dy1 Dy 0.00057(2) 0.241827(19) 0.308519(19) 0.02162(17) Uani 1 1 d .
Ge1 Ge 0.36275(5) 0.00092(4) 0.49329(4) 0.0223(2) Uani 1 1 d .
S1 S 0.49580(12) 0.05567(12) 0.39985(11) 0.0327(4) Uani 1 1 d .
S2 S 0.26950(13) 0.11035(12) 0.55319(11) 0.0350(4) Uani 1 1 d .
S3 S 0.24660(12) -0.09938(12) 0.42454(11) 0.0337(4) Uani 1 1 d .
Cl1 Cl -0.26724(15) 0.04826(13) 0.08765(13) 0.0457(4) Uani 1 1 d .
N1 N 0.0160(5) 0.2747(5) 0.1336(4) 0.0370(13) Uani 1 1 d .
H1A H -0.0356 0.3189 0.1148 0.044 Uiso 1 1 calc R
H1B H 0.0880 0.2969 0.1281 0.044 Uiso 1 1 calc R
N2 N -0.0135(4) 0.0998(4) 0.2027(3) 0.0313(12) Uani 1 1 d .
H2C H -0.0909 0.0959 0.1817 0.038 Uiso 1 1 calc R
N3 N -0.0105(5) 0.0860(4) 0.3983(4) 0.0352(12) Uani 1 1 d .
H3A H 0.0607 0.0734 0.4278 0.042 Uiso 1 1 calc R
H3B H -0.0599 0.0925 0.4423 0.042 Uiso 1 1 calc R
N4 N -0.0557(4) 0.4107(4) 0.2946(4) 0.0331(11) Uani 1 1 d .
H4A H -0.0639 0.4265 0.2336 0.040 Uiso 1 1 calc R
H4B H -0.1253 0.4186 0.3167 0.040 Uiso 1 1 calc R
N5 N 0.1707(5) 0.3590(4) 0.2979(4) 0.0375(13) Uani 1 1 d .
H5C H 0.1728 0.3637 0.2348 0.045 Uiso 1 1 calc R
N6 N 0.2072(4) 0.1708(4) 0.3209(4) 0.0354(12) Uani 1 1 d .
H6A H 0.2276 0.1543 0.3809 0.042 Uiso 1 1 calc R
H6B H 0.2042 0.1197 0.2859 0.042 Uiso 1 1 calc R
N7 N 0.0779(5) 0.2764(4) 0.4778(4) 0.0356(12) Uani 1 1 d .
H7A H 0.1340 0.2354 0.4960 0.043 Uiso 1 1 calc R
H7B H 0.1120 0.3318 0.4794 0.043 Uiso 1 1 calc R
N8 N -0.1619(5) 0.2568(3) 0.4191(4) 0.0287(12) Uani 1 1 d .
H8C H -0.1722 0.1993 0.4408 0.034 Uiso 1 1 calc R
N9 N -0.2101(5) 0.2377(4) 0.2259(4) 0.0300(12) Uani 1 1 d .
H9A H -0.2231 0.2899 0.1934 0.036 Uiso 1 1 calc R
H9B H -0.2152 0.1915 0.1843 0.036 Uiso 1 1 calc R
C1 C -0.0046(6) 0.1970(6) 0.0695(5) 0.0462(19) Uani 1 1 d .
H1C H 0.0328 0.2079 0.0131 0.055 Uiso 1 1 calc R
H1D H -0.0879 0.1898 0.0517 0.055 Uiso 1 1 calc R
C2 C 0.0440(6) 0.1119(6) 0.1169(5) 0.0457(18) Uani 1 1 d .
H2A H 0.0288 0.0597 0.0758 0.055 Uiso 1 1 calc R
H2B H 0.1279 0.1176 0.1324 0.055 Uiso 1 1 calc R
C3 C 0.0132(6) 0.0118(5) 0.2479(5) 0.0413(16) Uani 1 1 d .
H3C H 0.0969 0.0054 0.2634 0.050 Uiso 1 1 calc R
H3D H -0.0141 -0.0375 0.2061 0.050 Uiso 1 1 calc R
C4 C -0.0492(6) 0.0083(5) 0.3381(5) 0.0422(16) Uani 1 1 d .
H4C H -0.1332 0.0109 0.3220 0.051 Uiso 1 1 calc R
H4D H -0.0304 -0.0485 0.3712 0.051 Uiso 1 1 calc R
C5 C 0.0308(6) 0.4718(5) 0.3461(5) 0.0426(16) Uani 1 1 d .
H5A H 0.0270 0.4646 0.4129 0.051 Uiso 1 1 calc R
H5B H 0.0110 0.5347 0.3299 0.051 Uiso 1 1 calc R
C6 C 0.1525(6) 0.4529(5) 0.3244(5) 0.0439(17) Uani 1 1 d .
H6C H 0.1704 0.4926 0.2737 0.053 Uiso 1 1 calc R
H6D H 0.2065 0.4675 0.3791 0.053 Uiso 1 1 calc R
C7 C 0.2871(6) 0.3240(6) 0.3290(6) 0.0482(19) Uani 1 1 d .
H7C H 0.2989 0.3226 0.3970 0.058 Uiso 1 1 calc R
H7D H 0.3459 0.3637 0.3069 0.058 Uiso 1 1 calc R
C8 C 0.2992(7) 0.2301(6) 0.2911(8) 0.054(2) Uani 1 1 d .
H8A H 0.2932 0.2323 0.2231 0.065 Uiso 1 1 calc R
H8B H 0.3754 0.2056 0.3137 0.065 Uiso 1 1 calc R
C9 C -0.0082(7) 0.2757(5) 0.5472(5) 0.0383(15) Uani 1 1 d .
H9C H 0.0201 0.3133 0.6006 0.046 Uiso 1 1 calc R
H9D H -0.0178 0.2139 0.5693 0.046 Uiso 1 1 calc R
C10 C -0.1248(5) 0.3120(5) 0.5037(4) 0.0337(14) Uani 1 1 d .
H10A H -0.1825 0.3074 0.5481 0.040 Uiso 1 1 calc R
H10B H -0.1174 0.3756 0.4866 0.040 Uiso 1 1 calc R
C11 C -0.2777(5) 0.2844(6) 0.3737(5) 0.0393(15) Uani 1 1 d .
H11A H -0.2772 0.3485 0.3568 0.047 Uiso 1 1 calc R
H11B H -0.3369 0.2750 0.4161 0.047 Uiso 1 1 calc R
C12 C -0.3039(6) 0.2265(6) 0.2870(5) 0.0412(17) Uani 1 1 d .
H12A H -0.3098 0.1629 0.3046 0.049 Uiso 1 1 calc R
H12B H -0.3781 0.2449 0.2536 0.049 Uiso 1 1 calc R

loop_
_atom_site_aniso_label
_atom_site_aniso_U_11
_atom_site_aniso_U_22
_atom_site_aniso_U_33
_atom_site_aniso_U_23
_atom_site_aniso_U_13
_atom_site_aniso_U_12
Dy1 0.0217(2) 0.0171(2) 0.0254(2) 0.00300(9) -0.00019(15) -0.00004(8)
Ge1 0.0209(3) 0.0183(4) 0.0268(4) 0.0003(2) -0.0011(2) 0.0010(2)
S1 0.0265(7) 0.0368(10) 0.0342(8) 0.0143(7) 0.0004(6) 0.0016(6)
S2 0.0341(7) 0.0302(10) 0.0394(8) -0.0090(7) -0.0015(6) 0.0094(7)
S3 0.0310(7) 0.0276(9) 0.0416(8) -0.0070(7) -0.0002(6) -0.0063(6)
Cl1 0.0468(9) 0.0317(10) 0.0554(10) 0.0004(8) -0.0097(8) -0.0078(7)
N1 0.029(3) 0.046(4) 0.037(3) 0.016(3) 0.006(2) 0.000(2)
N2 0.030(2) 0.027(3) 0.036(3) -0.001(2) -0.001(2) 0.006(2)
N3 0.041(3) 0.030(3) 0.035(3) 0.009(2) 0.006(2) 0.003(2)
N4 0.035(3) 0.023(3) 0.040(3) 0.003(2) 0.001(2) 0.004(2)
N5 0.032(3) 0.028(3) 0.050(3) 0.006(3) -0.004(2) -0.005(2)
N6 0.034(3) 0.029(3) 0.042(3) 0.004(2) 0.000(2) 0.007(2)
N7 0.036(3) 0.028(3) 0.040(3) -0.006(3) -0.007(2) 0.001(2)
N8 0.029(3) 0.028(3) 0.030(3) 0.0013(19) 0.006(2) 0.0024(19)
N9 0.032(3) 0.029(3) 0.028(3) 0.000(2) 0.000(2) 0.002(2)
C1 0.049(4) 0.063(6) 0.027(3) 0.008(3) 0.007(3) 0.001(4)
C2 0.047(4) 0.050(5) 0.042(4) -0.010(3) 0.011(3) 0.007(3)
C3 0.047(4) 0.028(4) 0.047(4) -0.004(3) -0.006(3) 0.004(3)
C4 0.042(4) 0.029(4) 0.054(4) 0.011(3) 0.002(3) -0.005(3)
C5 0.056(4) 0.024(4) 0.049(4) -0.008(3) 0.009(3) -0.003(3)
C6 0.044(4) 0.030(4) 0.057(4) 0.001(3) 0.001(3) -0.012(3)
C7 0.028(3) 0.049(5) 0.065(5) 0.024(4) -0.005(3) -0.009(3)
C8 0.030(4) 0.052(5) 0.081(7) 0.023(5) 0.008(4) 0.014(3)
C9 0.056(4) 0.024(4) 0.032(3) -0.003(3) -0.008(3) 0.000(3)
C10 0.039(3) 0.029(4) 0.033(3) -0.004(3) 0.002(3) 0.006(3)
C11 0.026(3) 0.054(5) 0.038(4) -0.004(4) 0.004(3) 0.007(3)
C12 0.028(3) 0.061(5) 0.034(4) 0.000(3) 0.000(3) -0.005(3)

loop_
_atom_type_symbol
_atom_type_description
_atom_type_scat_dispersion_real
_atom_type_scat_dispersion_imag
_atom_type_scat_source
C C 0.0033 0.0016 'International Tables Vol C Tables 4.2.6.8 and 6.1.1.4'
H H 0.0000 0.0000 'International Tables Vol C Tables 4.2.6.8 and 6.1.1.4'
N N 0.0061 0.0033 'International Tables Vol C Tables 4.2.6.8 and 6.1.1.4'
O O 0.0106 0.0060 'International Tables Vol C Tables 4.2.6.8 and 6.1.1.4'
S S 0.1246 0.1234 'International Tables Vol C Tables 4.2.6.8 and 6.1.1.4'
Cl Cl 0.1484 0.1585 'International Tables Vol C Tables 4.2.6.8 and 6.1.1.4'
Ge Ge 0.1547 1.8001 'International Tables Vol C Tables 4.2.6.8 and 6.1.1.4'
Dy Dy -0.1892 4.4098 'International Tables Vol C Tables 4.2.6.8 and 6.1.1.4'

loop_
_geom_angle_atom_site_label_1
_geom_angle_atom_site_label_2
_geom_angle_atom_site_label_3
_geom_angle
_geom_angle_site_symmetry_1
_geom_angle_site_symmetry_3
N7 Dy1 N4 86.64(18) . .
N7 Dy1 N2 135.88(18) . .
N4 Dy1 N2 137.49(17) . .
N7 Dy1 N1 146.8(2) . .
N4 Dy1 N1 77.69(19) . .
N2 Dy1 N1 65.40(19) . .
N7 Dy1 N9 131.06(18) . .
N4 Dy1 N9 76.70(17) . .
N2 Dy1 N9 73.36(16) . .
N1 Dy1 N9 73.61(18) . .
N7 Dy1 N6 77.88(18) . .
N4 Dy1 N6 128.14(17) . .
N2 Dy1 N6 73.37(17) . .
N1 Dy1 N6 89.02(18) . .
N9 Dy1 N6 146.49(18) . .
N7 Dy1 N8 66.41(19) . .
N4 Dy1 N8 76.85(16) . .
N2 Dy1 N8 115.26(17) . .
N1 Dy1 N8 135.25(19) . .
N9 Dy1 N8 65.07(19) . .
N6 Dy1 N8 135.41(18) . .
N7 Dy1 N5 74.85(19) . .
N4 Dy1 N5 63.04(17) . .
N2 Dy1 N5 119.73(18) . .
N1 Dy1 N5 71.98(19) . .
N9 Dy1 N5 131.24(18) . .
N6 Dy1 N5 65.16(18) . .
N8 Dy1 N5 125.01(18) . .
N7 Dy1 N3 74.71(19) . .
N4 Dy1 N3 148.40(17) . .
N2 Dy1 N3 65.36(18) . .
N1 Dy1 N3 130.6(2) . .
N9 Dy1 N3 96.41(17) . .
N6 Dy1 N3 73.12(17) . .
N8 Dy1 N3 72.40(16) . .
N5 Dy1 N3 132.28(17) . .
S3 Ge1 S2 112.25(7) . .
S3 Ge1 S1 115.15(7) . 3_656
S2 Ge1 S1 110.72(7) . 3_656
S3 Ge1 S1 113.13(7) . .
S2 Ge1 S1 111.46(7) . .
S1 Ge1 S1 92.71(5) 3_656 .
Ge1 S1 Ge1 87.29(5) 3_656 .
C1 N1 Dy1 116.2(4) . .
C1 N1 H1A 108.2 . .
Dy1 N1 H1A 108.2 . .
C1 N1 H1B 108.2 . .
Dy1 N1 H1B 108.2 . .
H1A N1 H1B 107.4 . .
C3 N2 C2 112.7(5) . .
C3 N2 Dy1 117.1(4) . .
C2 N2 Dy1 113.0(4) . .
C3 N2 H2C 104.1 . .
C2 N2 H2C 104.1 . .
Dy1 N2 H2C 104.1 . .
C4 N3 Dy1 114.4(4) . .
C4 N3 H3A 108.7 . .
Dy1 N3 H3A 108.7 . .
C4 N3 H3B 108.7 . .
Dy1 N3 H3B 108.7 . .
H3A N3 H3B 107.6 . .
C5 N4 Dy1 113.4(4) . .
C5 N4 H4A 108.9 . .
Dy1 N4 H4A 108.9 . .
C5 N4 H4B 108.9 . .
Dy1 N4 H4B 108.9 . .
H4A N4 H4B 107.7 . .
C6 N5 C7 114.0(6) . .
C6 N5 Dy1 118.5(4) . .
C7 N5 Dy1 114.8(4) . .
C6 N5 H5C 102.0 . .
C7 N5 H5C 102.0 . .
Dy1 N5 H5C 102.0 . .
C8 N6 Dy1 115.4(4) . .
C8 N6 H6A 108.4 . .
Dy1 N6 H6A 108.4 . .
C8 N6 H6B 108.4 . .
Dy1 N6 H6B 108.4 . .
H6A N6 H6B 107.5 . .
C9 N7 Dy1 116.8(4) . .
C9 N7 H7A 108.1 . .
Dy1 N7 H7A 108.1 . .
C9 N7 H7B 108.1 . .
Dy1 N7 H7B 108.1 . .
H7A N7 H7B 107.3 . .
C11 N8 C10 112.3(5) . .
C11 N8 Dy1 115.5(4) . .
C10 N8 Dy1 112.6(4) . .
C11 N8 H8C 105.1 . .
C10 N8 H8C 105.1 . .
Dy1 N8 H8C 105.1 . .
C12 N9 Dy1 116.3(4) . .
C12 N9 H9A 108.2 . .
Dy1 N9 H9A 108.2 . .
C12 N9 H9B 108.2 . .
Dy1 N9 H9B 108.2 . .
H9A N9 H9B 107.4 . .
N1 C1 C2 109.5(6) . .
N1 C1 H1C 109.8 . .
C2 C1 H1C 109.8 . .
N1 C1 H1D 109.8 . .
C2 C1 H1D 109.8 . .
H1C C1 H1D 108.2 . .
N2 C2 C1 107.5(5) . .
N2 C2 H2A 110.2 . .
C1 C2 H2A 110.2 . .
N2 C2 H2B 110.2 . .
C1 C2 H2B 110.2 . .
H2A C2 H2B 108.5 . .
N2 C3 C4 107.9(5) . .
N2 C3 H3C 110.1 . .
C4 C3 H3C 110.1 . .
N2 C3 H3D 110.1 . .
C4 C3 H3D 110.1 . .
H3C C3 H3D 108.4 . .
N3 C4 C3 109.1(5) . .
N3 C4 H4C 109.9 . .
C3 C4 H4C 109.9 . .
N3 C4 H4D 109.9 . .
C3 C4 H4D 109.9 . .
H4C C4 H4D 108.3 . .
N4 C5 C6 112.3(6) . .
N4 C5 H5A 109.1 . .
C6 C5 H5A 109.1 . .
N4 C5 H5B 109.1 . .
C6 C5 H5B 109.1 . .
H5A C5 H5B 107.9 . .
N5 C6 C5 113.3(5) . .
N5 C6 H6C 108.9 . .
C5 C6 H6C 108.9 . .
N5 C6 H6D 108.9 . .
C5 C6 H6D 108.9 . .
H6C C6 H6D 107.7 . .
N5 C7 C8 109.3(6) . .
N5 C7 H7C 109.8 . .
C8 C7 H7C 109.8 . .
N5 C7 H7D 109.8 . .
C8 C7 H7D 109.8 . .
H7C C7 H7D 108.3 . .
N6 C8 C7 109.9(7) . .
N6 C8 H8A 109.7 . .
C7 C8 H8A 109.7 . .
N6 C8 H8B 109.7 . .
C7 C8 H8B 109.7 . .
H8A C8 H8B 108.2 . .
N7 C9 C10 110.4(5) . .
N7 C9 H9C 109.6 . .
C10 C9 H9C 109.6 . .
N7 C9 H9D 109.6 . .
C10 C9 H9D 109.6 . .
H9C C9 H9D 108.1 . .
N8 C10 C9 108.1(5) . .
N8 C10 H10A 110.1 . .
C9 C10 H10A 110.1 . .
N8 C10 H10B 110.1 . .
C9 C10 H10B 110.1 . .
H10A C10 H10B 108.4 . .
N8 C11 C12 107.5(6) . .
N8 C11 H11A 110.2 . .
C12 C11 H11A 110.2 . .
N8 C11 H11B 110.2 . .
C12 C11 H11B 110.2 . .
H11A C11 H11B 108.5 . .
N9 C12 C11 109.5(6) . .
N9 C12 H12A 109.8 . .
C11 C12 H12A 109.8 . .
N9 C12 H12B 109.8 . .
C11 C12 H12B 109.8 . .
H12A C12 H12B 108.2 . .

loop_
_geom_bond_atom_site_label_1
_geom_bond_atom_site_label_2
_geom_bond_distance
_geom_bond_site_symmetry_2
Dy1 N7 2.544(6) .
Dy1 N4 2.558(5) .
Dy1 N2 2.570(6) .
Dy1 N1 2.579(6) .
Dy1 N9 2.581(6) .
Dy1 N6 2.583(5) .
Dy1 N8 2.587(5) .
Dy1 N5 2.619(5) .
Dy1 N3 2.629(6) .
Ge1 S3 2.1521(16) .
Ge1 S2 2.1576(16) .
Ge1 S1 2.2685(15) 3_656
Ge1 S1 2.2852(15) .
S1 Ge1 2.2685(15) 3_656
N1 C1 1.466(11) .
N1 H1A 0.9000 .
N1 H1B 0.9000 .
N2 C3 1.460(9) .
N2 C2 1.469(8) .
N2 H2C 0.9100 .
N3 C4 1.469(10) .
N3 H3A 0.9000 .
N3 H3B 0.9000 .
N4 C5 1.476(9) .
N4 H4A 0.9000 .
N4 H4B 0.9000 .
N5 C6 1.449(9) .
N5 C7 1.458(9) .
N5 H5C 0.9100 .
N6 C8 1.468(10) .
N6 H6A 0.9000 .
N6 H6B 0.9000 .
N7 C9 1.478(9) .
N7 H7A 0.9000 .
N7 H7B 0.9000 .
N8 C11 1.475(9) .
N8 C10 1.481(9) .
N8 H8C 0.9100 .
N9 C12 1.470(9) .
N9 H9A 0.9000 .
N9 H9B 0.9000 .
C1 C2 1.499(11) .
C1 H1C 0.9700 .
C1 H1D 0.9700 .
C2 H2A 0.9700 .
C2 H2B 0.9700 .
C3 C4 1.545(11) .
C3 H3C 0.9700 .
C3 H3D 0.9700 .
C4 H4C 0.9700 .
C4 H4D 0.9700 .
C5 C6 1.492(10) .
C5 H5A 0.9700 .
C5 H5B 0.9700 .
C6 H6C 0.9700 .
C6 H6D 0.9700 .
C7 C8 1.490(13) .
C7 H7C 0.9700 .
C7 H7D 0.9700 .
C8 H8A 0.9700 .
C8 H8B 0.9700 .
C9 C10 1.513(9) .
C9 H9C 0.9700 .
C9 H9D 0.9700 .
C10 H10A 0.9700 .
C10 H10B 0.9700 .
C11 C12 1.508(11) .
C11 H11A 0.9700 .
C11 H11B 0.9700 .
C12 H12A 0.9700 .
C12 H12B 0.9700 .
